data_4500262
loop_
_publ_author_name
'Li, Baiyan'
'Yang, Fen'
'Li, Guanghua'
'Liu, Dan'
'Zhou, Qi'
'Shi, Zhan'
'Feng, Shouhua'

_publ_section_title
;
 Construction of Coordination Polymers Based on Bent
 4-Amino-3,5-bis(3-carboxyphenyl)-1,2,4-triazole Ligand: Diverse
 Structural Topology and Photoluminescent and Magnetic Properties
;
_journal_issue 5
_journal_name_full 'Crystal Growth &amp; Design'
_journal_page_first 1475
_journal_paper_doi 10.1021/cg101335a
_journal_volume 11
_journal_year 2011
_chemical_formula_moiety 'C43.50 H32.50 N10.50 O9 Zn2'
_chemical_formula_sum 'C43.5 H32.5 N10.5 O9 Zn2'
_chemical_formula_weight 977.04
_chemical_melting_point ?
_chemical_name_systematic
; 
 ? 
;
_space_group_IT_number 15
_symmetry_cell_setting monoclinic
_symmetry_space_group_name_Hall '-C 2yc'
_symmetry_space_group_name_H-M 'C 1 2/c 1'
_atom_sites_solution_hydrogens geom
_atom_sites_solution_primary direct
_atom_sites_solution_secondary difmap
_audit_creation_method SHELXL-97
_cell_angle_alpha 90.00
_cell_angle_beta 95.55(3)
_cell_angle_gamma 90.00
_cell_formula_units_Z 4
_cell_length_a 23.987(5)
_cell_length_b 16.740(3)
_cell_length_c 16.896(3)
_cell_measurement_reflns_used 7411
_cell_measurement_temperature 293(2)
_cell_measurement_theta_max 27.43
_cell_measurement_theta_min 7.59
_cell_volume 6753(2)
_computing_cell_refinement Process-auto
_computing_data_collection Process-auto
_computing_data_reduction Process-auto
_computing_structure_refinement 'SHELXL-97 (Sheldrick, 1997)'
_computing_structure_solution 'SHELXS-97 (Sheldrick, 1990)'
_diffrn_ambient_temperature 293(2)
_diffrn_detector_area_resol_mean 10.0
_diffrn_measured_fraction_theta_full 0.964
_diffrn_measured_fraction_theta_max 0.964
_diffrn_measurement_device_type 'Rigaku RAXIS-RAPID'
_diffrn_measurement_method omega-scan
_diffrn_radiation_monochromator graphite
_diffrn_radiation_source 'fine-focus sealed tube'
_diffrn_radiation_type MoK\a
_diffrn_radiation_wavelength 0.71073
_diffrn_reflns_av_R_equivalents 0.0430
_diffrn_reflns_av_sigmaI/netI 0.0400
_diffrn_reflns_limit_h_max 30
_diffrn_reflns_limit_h_min -31
_diffrn_reflns_limit_k_max 21
_diffrn_reflns_limit_k_min -21
_diffrn_reflns_limit_l_max 21
_diffrn_reflns_limit_l_min -20
_diffrn_reflns_number 28869
_diffrn_reflns_theta_full 27.43
_diffrn_reflns_theta_max 27.43
_diffrn_reflns_theta_min 7.59
_diffrn_standards_decay_% 0
_diffrn_standards_interval_count 0
_diffrn_standards_interval_time 0
_diffrn_standards_number 0
_exptl_absorpt_coefficient_mu 0.755
_exptl_absorpt_correction_type none
_exptl_crystal_colour colourness
_exptl_crystal_density_diffrn 0.961
_exptl_crystal_density_meas ?
_exptl_crystal_density_method 'not measured'
_exptl_crystal_description block
_exptl_crystal_F_000 1996
_exptl_crystal_size_max 0.15
_exptl_crystal_size_mid 0.12
_exptl_crystal_size_min 0.10
_refine_diff_density_max 0.764
_refine_diff_density_min -0.337
_refine_diff_density_rms 0.068
_refine_ls_extinction_method none
_refine_ls_goodness_of_fit_ref 1.051
_refine_ls_hydrogen_treatment mixed
_refine_ls_matrix_type full
_refine_ls_number_parameters 358
_refine_ls_number_reflns 7411
_refine_ls_number_restraints 3
_refine_ls_restrained_S_all 1.052
_refine_ls_R_factor_all 0.0901
_refine_ls_R_factor_gt 0.0623
_refine_ls_shift/su_max 0.001
_refine_ls_shift/su_mean 0.000
_refine_ls_structure_factor_coef Fsqd
_refine_ls_weighting_details 'calc w=1/[\s^2^(Fo^2^)+(0.1321P)^2^+4.1134P] where P=(Fo^2^+2Fc^2^)/3'
_refine_ls_weighting_scheme calc
_refine_ls_wR_factor_gt 0.1983
_refine_ls_wR_factor_ref 0.2173
_reflns_number_gt 5164
_reflns_number_total 7411
_reflns_threshold_expression >2sigma(I)
_cod_data_source_file cg101335a_si_002.cif
_cod_data_source_block compound-5
_cod_depositor_comments
;
The following automatic conversions were performed:

'_chemical_melting_point' value 'not measured' was changed to '?' -
the value is undefined or not given.

Automatic conversion script
Id: cif_fix_values 1715 2011-07-08 13:25:40Z adriana 

The following automatic conversions were performed:

'_exptl_crystal_density_meas' value 'none' was changed to '?' - the
value is perceived as not measured.

Automatic conversion script
Id: cif_fix_values 3008 2015-01-20 13:52:24Z robertas 
;
_cod_original_cell_volume 6752(2)
_cod_original_sg_symbol_H-M C2/c
_cod_original_formula_sum 'C43.50 H32.50 N10.50 O9 Zn2'
_cod_database_code 4500262

loop_
_symmetry_equiv_pos_as_xyz
'x, y, z'
'-x, y, -z+1/2'
'x+1/2, y+1/2, z'
'-x+1/2, y+1/2, -z+1/2'
'-x, -y, -z'
'x, -y, z-1/2'
'-x+1/2, -y+1/2, -z'
'x+1/2, -y+1/2, z-1/2'

loop_
_atom_site_label
_atom_site_type_symbol
_atom_site_fract_x
_atom_site_fract_y
_atom_site_fract_z
_atom_site_U_iso_or_equiv
_atom_site_adp_type
_atom_site_occupancy
_atom_site_symmetry_multiplicity
_atom_site_calc_flag
_atom_site_refinement_flags
Zn1 Zn 0.852736(17) 0.05030(2) 0.96617(2) 0.05436(19) Uani 1 1 d .
N1 N 0.85982(13) 0.0900(2) 1.08078(17) 0.0613(8) Uani 1 1 d .
N2 N 0.83511(15) 0.1621(2) 1.09906(17) 0.0688(9) Uani 1 1 d .
N3 N 0.87077(11) 0.10438(16) 1.20888(15) 0.0472(6) Uani 1 1 d .
N4 N 0.88681(14) 0.09156(18) 1.29082(16) 0.0548(7) Uani 1 1 d D
H4A H 0.9241(8) 0.095(2) 1.300(2) 0.066 Uiso 1 1 d D
H4B H 0.8682(13) 0.0516(18) 1.311(2) 0.066 Uiso 1 1 d D
N5 N 0.81689(15) -0.0631(2) 0.9758(2) 0.0677(9) Uani 1 1 d .
N6 N 0.6734(6) 0.1539(7) 1.1213(9) 0.074(4) Uani 0.25 1 d P
O1 O 1.07472(10) -0.01987(17) 1.07275(14) 0.0604(6) Uani 1 1 d .
O2 O 1.07678(15) -0.1509(2) 1.0739(2) 0.0975(11) Uani 1 1 d .
O3 O 0.70824(11) 0.38894(16) 1.08937(15) 0.0652(7) Uani 1 1 d .
O4 O 0.69915(13) 0.46507(17) 1.19478(17) 0.0715(8) Uani 1 1 d .
O5 O 0.6468(10) 0.1867(10) 1.2403(13) 0.145(8) Uani 0.25 1 d P
O1W O 1.0000(9) 0.1472(7) 1.2711(9) 0.076(5) Uani 0.25 1 d P
C1 C 0.84207(15) 0.1695(2) 1.1768(2) 0.0558(8) Uani 1 1 d .
C2 C 0.88162(14) 0.05678(19) 1.1474(2) 0.0482(7) Uani 1 1 d .
C3 C 0.82220(16) 0.2395(2) 1.2184(2) 0.0607(9) Uani 1 1 d .
C4 C 0.78342(15) 0.2891(2) 1.1752(2) 0.0553(8) Uani 1 1 d .
H4 H 0.7716 0.2766 1.1226 0.066 Uiso 1 1 calc R
C5 C 0.76214(16) 0.3566(2) 1.2095(2) 0.0581(8) Uani 1 1 d .
C6 C 0.7802(2) 0.3756(3) 1.2875(2) 0.0847(14) Uani 1 1 d .
H6A H 0.7658 0.4201 1.3114 0.102 Uiso 1 1 calc R
C7 C 0.8202(3) 0.3277(3) 1.3305(3) 0.107(2) Uani 1 1 d .
H7A H 0.8331 0.3414 1.3824 0.129 Uiso 1 1 calc R
C8 C 0.8406(2) 0.2604(3) 1.2962(2) 0.0917(16) Uani 1 1 d .
H8A H 0.8670 0.2287 1.3254 0.110 Uiso 1 1 calc R
C9 C 0.72013(14) 0.4085(2) 1.1629(2) 0.0551(8) Uani 1 1 d .
C10 C 0.91468(13) -0.0175(2) 1.15277(18) 0.0474(7) Uani 1 1 d .
C11 C 0.96584(13) -0.0180(2) 1.12027(18) 0.0464(7) Uani 1 1 d .
H11 H 0.9790 0.0286 1.0987 0.056 Uiso 1 1 calc R
C12 C 0.99719(14) -0.0873(2) 1.11981(19) 0.0518(8) Uani 1 1 d .
C13 C 0.9759(2) -0.1567(2) 1.1505(2) 0.0695(10) Uani 1 1 d .
H13 H 0.9958 -0.2042 1.1481 0.083 Uiso 1 1 calc R
C14 C 0.9263(2) -0.1563(3) 1.1840(3) 0.0764(12) Uani 1 1 d .
H14 H 0.9134 -0.2029 1.2061 0.092 Uiso 1 1 calc R
C15 C 0.89521(18) -0.0866(2) 1.1852(2) 0.0636(9) Uani 1 1 d .
H15 H 0.8614 -0.0863 1.2078 0.076 Uiso 1 1 calc R
C16 C 1.05311(16) -0.0874(2) 1.0863(2) 0.0586(9) Uani 1 1 d .
C17 C 0.84591(18) -0.1289(3) 0.9945(3) 0.0728(11) Uani 1 1 d .
H17 H 0.8848 -0.1256 0.9996 0.087 Uiso 1 1 calc R
C18 C 0.82170(18) -0.2019(3) 1.0069(3) 0.0765(12) Uani 1 1 d .
H18 H 0.8440 -0.2454 1.0235 0.092 Uiso 1 1 calc R
C19 C 0.76443(18) -0.2105(3) 0.9946(3) 0.0783(13) Uani 1 1 d .
C20 C 0.7371(5) -0.1346(9) 0.9844(11) 0.075(4) Uani 0.50 1 d P
C20' C 0.7311(8) -0.1581(12) 0.9520(15) 0.129(10) Uani 0.50 1 d P
C21 C 0.7645(8) -0.0606(10) 0.9791(12) 0.079(5) Uani 0.50 1 d P
C21' C 0.7593(7) -0.0826(9) 0.9506(12) 0.091(6) Uani 0.50 1 d P
C22 C 0.6506(8) 0.2028(8) 1.1697(11) 0.075(5) Uani 0.25 1 d P
H22A H 0.6367 0.2515 1.1500 0.090 Uiso 0.25 1 calc PR
C23 C 0.7007(10) 0.0798(10) 1.1476(13) 0.095(7) Uani 0.25 1 d P
H23A H 0.6956 0.0708 1.2026 0.142 Uiso 0.25 1 calc PR
H23B H 0.7400 0.0833 1.1415 0.142 Uiso 0.25 1 calc PR
H23C H 0.6847 0.0363 1.1162 0.142 Uiso 0.25 1 calc PR
C24 C 0.6812(6) 0.1781(9) 1.0368(9) 0.058(3) Uani 0.25 1 d P
H24A H 0.6653 0.2301 1.0264 0.087 Uiso 0.25 1 calc PR
H24B H 0.6628 0.1401 1.0005 0.087 Uiso 0.25 1 calc PR
H24C H 0.7204 0.1795 1.0299 0.087 Uiso 0.25 1 calc PR

loop_
_atom_site_aniso_label
_atom_site_aniso_U_11
_atom_site_aniso_U_22
_atom_site_aniso_U_33
_atom_site_aniso_U_23
_atom_site_aniso_U_13
_atom_site_aniso_U_12
Zn1 0.0597(3) 0.0602(3) 0.0437(3) 0.00300(16) 0.00772(18) 0.02192(18)
N1 0.0681(18) 0.0682(19) 0.0481(15) 0.0043(14) 0.0086(13) 0.0301(15)
N2 0.087(2) 0.074(2) 0.0444(15) -0.0011(14) 0.0024(15) 0.0420(18)
N3 0.0498(13) 0.0512(14) 0.0399(13) 0.0051(11) 0.0005(11) 0.0079(12)
N4 0.0717(18) 0.0515(16) 0.0395(14) 0.0075(12) -0.0040(13) 0.0007(14)
N5 0.0651(19) 0.070(2) 0.070(2) 0.0225(16) 0.0177(16) 0.0177(16)
N6 0.096(9) 0.033(6) 0.101(10) 0.032(6) 0.057(8) 0.035(6)
O1 0.0564(13) 0.0686(16) 0.0563(14) -0.0053(12) 0.0069(11) 0.0089(12)
O2 0.094(2) 0.075(2) 0.129(3) 0.0020(19) 0.040(2) 0.0374(18)
O3 0.0719(15) 0.0702(16) 0.0523(14) 0.0026(12) 0.0003(11) 0.0292(13)
O4 0.0863(19) 0.0659(16) 0.0632(16) 0.0001(13) 0.0109(14) 0.0298(15)
O5 0.193(19) 0.089(11) 0.169(17) 0.007(11) 0.106(15) 0.076(12)
O1W 0.044(4) 0.085(7) 0.107(15) 0.016(6) 0.043(11) 0.018(6)
C1 0.0594(19) 0.061(2) 0.0465(17) 0.0047(15) 0.0024(15) 0.0182(16)
C2 0.0466(16) 0.0554(18) 0.0426(16) 0.0020(13) 0.0044(13) 0.0100(14)
C3 0.067(2) 0.068(2) 0.0453(18) -0.0020(16) -0.0011(15) 0.0252(18)
C4 0.066(2) 0.059(2) 0.0415(16) 0.0012(14) 0.0059(15) 0.0162(16)
C5 0.070(2) 0.059(2) 0.0447(17) 0.0016(15) 0.0069(16) 0.0171(17)
C6 0.122(4) 0.076(3) 0.053(2) -0.0121(19) -0.006(2) 0.045(3)
C7 0.165(5) 0.095(4) 0.055(2) -0.020(2) -0.027(3) 0.061(4)
C8 0.126(4) 0.087(3) 0.056(2) -0.008(2) -0.020(2) 0.053(3)
C9 0.0572(18) 0.057(2) 0.0526(19) 0.0095(15) 0.0112(15) 0.0161(16)
C10 0.0520(16) 0.0461(16) 0.0436(16) 0.0031(13) 0.0018(13) 0.0035(14)
C11 0.0507(16) 0.0462(16) 0.0416(15) 0.0019(13) -0.0002(13) 0.0065(13)
C12 0.0600(19) 0.0484(18) 0.0458(17) -0.0011(14) -0.0012(14) 0.0121(15)
C13 0.093(3) 0.048(2) 0.068(2) 0.0099(17) 0.012(2) 0.0159(19)
C14 0.098(3) 0.054(2) 0.080(3) 0.017(2) 0.022(2) 0.003(2)
C15 0.070(2) 0.061(2) 0.062(2) 0.0059(17) 0.0175(18) 0.0016(18)
C16 0.0591(19) 0.065(2) 0.0518(19) -0.0042(16) 0.0034(15) 0.0148(18)
C17 0.068(2) 0.061(2) 0.087(3) -0.002(2) -0.006(2) 0.0099(19)
C18 0.068(2) 0.061(2) 0.097(3) 0.003(2) -0.012(2) 0.0135(19)
C19 0.068(2) 0.075(3) 0.096(3) 0.031(2) 0.026(2) 0.016(2)
C20 0.041(5) 0.053(7) 0.135(12) 0.025(6) 0.025(7) 0.009(5)
C20' 0.091(9) 0.095(13) 0.19(2) 0.083(13) -0.038(11) -0.033(8)
C21 0.068(8) 0.055(8) 0.119(11) -0.004(6) 0.032(8) -0.007(5)
C21' 0.052(5) 0.056(8) 0.160(17) 0.050(9) -0.013(9) -0.002(6)
C22 0.105(12) 0.036(7) 0.091(11) 0.022(7) 0.051(10) 0.020(7)
C23 0.141(17) 0.044(8) 0.108(14) 0.032(9) 0.052(13) 0.063(11)
C24 0.063(8) 0.052(7) 0.059(8) 0.018(6) 0.003(6) -0.007(6)

loop_
_atom_type_symbol
_atom_type_description
_atom_type_scat_dispersion_real
_atom_type_scat_dispersion_imag
_atom_type_scat_source
C C 0.0033 0.0016 'International Tables Vol C Tables 4.2.6.8 and 6.1.1.4'
H H 0.0000 0.0000 'International Tables Vol C Tables 4.2.6.8 and 6.1.1.4'
N N 0.0061 0.0033 'International Tables Vol C Tables 4.2.6.8 and 6.1.1.4'
O O 0.0106 0.0060 'International Tables Vol C Tables 4.2.6.8 and 6.1.1.4'
Zn Zn 0.2839 1.4301 'International Tables Vol C Tables 4.2.6.8 and 6.1.1.4'

loop_
_geom_angle_atom_site_label_1
_geom_angle_atom_site_label_2
_geom_angle_atom_site_label_3
_geom_angle
_geom_angle_site_symmetry_1
_geom_angle_site_symmetry_3
O3 Zn1 O1 128.04(11) 7_657 5_757
O3 Zn1 N1 106.11(11) 7_657 .
O1 Zn1 N1 113.77(11) 5_757 .
O3 Zn1 N5 102.47(13) 7_657 .
O1 Zn1 N5 99.95(13) 5_757 .
N1 Zn1 N5 102.58(14) . .
O3 Zn1 C16 110.52(12) 7_657 5_757
O1 Zn1 C16 28.80(12) 5_757 5_757
N1 Zn1 C16 104.63(13) . 5_757
N5 Zn1 C16 128.59(13) . 5_757
C2 N1 N2 108.6(3) . .
C2 N1 Zn1 131.6(2) . .
N2 N1 Zn1 119.7(2) . .
C1 N2 N1 106.7(3) . .
C2 N3 C1 106.9(3) . .
C2 N3 N4 127.3(3) . .
C1 N3 N4 125.8(3) . .
N3 N4 H4A 109(3) . .
N3 N4 H4B 113(3) . .
H4A N4 H4B 121(3) . .
C21 N5 C17 121.3(9) . .
C21 N5 C21' 24.9(11) . .
C17 N5 C21' 110.4(7) . .
C21 N5 Zn1 113.0(8) . .
C17 N5 Zn1 124.2(3) . .
C21' N5 Zn1 124.7(6) . .
C22 N6 C23 123.1(14) . .
C22 N6 C24 121.1(11) . .
C23 N6 C24 115.1(12) . .
C16 O1 Zn1 102.5(2) . 5_757
C9 O3 Zn1 114.7(2) . 7_657
N2 C1 N3 109.3(3) . .
N2 C1 C3 122.5(3) . .
N3 C1 C3 128.2(3) . .
N1 C2 N3 108.5(3) . .
N1 C2 C10 125.2(3) . .
N3 C2 C10 126.3(3) . .
C8 C3 C4 118.6(3) . .
C8 C3 C1 124.4(3) . .
C4 C3 C1 117.0(3) . .
C5 C4 C3 121.1(3) . .
C5 C4 H4 119.4 . .
C3 C4 H4 119.4 . .
C6 C5 C4 119.3(3) . .
C6 C5 C9 120.1(3) . .
C4 C5 C9 120.5(3) . .
C5 C6 C7 119.9(4) . .
C5 C6 H6A 120.0 . .
C7 C6 H6A 120.0 . .
C8 C7 C6 120.3(4) . .
C8 C7 H7A 119.8 . .
C6 C7 H7A 119.8 . .
C7 C8 C3 120.6(4) . .
C7 C8 H8A 119.7 . .
C3 C8 H8A 119.7 . .
O4 C9 O3 124.1(3) . .
O4 C9 C5 120.2(3) . .
O3 C9 C5 115.8(3) . .
C15 C10 C11 119.8(3) . .
C15 C10 C2 122.1(3) . .
C11 C10 C2 118.1(3) . .
C12 C11 C10 120.5(3) . .
C12 C11 H11 119.7 . .
C10 C11 H11 119.7 . .
C11 C12 C13 118.7(3) . .
C11 C12 C16 120.5(3) . .
C13 C12 C16 120.8(3) . .
C14 C13 C12 121.1(4) . .
C14 C13 H13 119.4 . .
C12 C13 H13 119.4 . .
C13 C14 C15 120.1(4) . .
C13 C14 H14 120.0 . .
C15 C14 H14 120.0 . .
C10 C15 C14 119.7(4) . .
C10 C15 H15 120.1 . .
C14 C15 H15 120.1 . .
O2 C16 O1 122.2(4) . .
O2 C16 C12 120.4(4) . .
O1 C16 C12 117.3(3) . .
O2 C16 Zn1 73.5(2) . 5_757
O1 C16 Zn1 48.69(17) . 5_757
C12 C16 Zn1 165.9(3) . 5_757
N5 C17 C18 123.7(4) . .
N5 C17 H17 118.2 . .
C18 C17 H17 118.2 . .
C19 C18 C17 119.9(4) . .
C19 C18 H18 120.0 . .
C17 C18 H18 120.0 . .
C20' C19 C18 123.0(9) . .
C20' C19 C20 28.0(12) . .
C18 C19 C20 111.3(6) . .
C20' C19 C19 112.3(9) . 7_647
C18 C19 C19 122.3(5) . 7_647
C20 C19 C19 125.5(7) . 7_647
C21 C20 C19 125.2(11) . .
C19 C20' C21' 109.1(14) . .
N5 C21 C20 116.4(14) . .
C20' C21' N5 129.2(13) . .
O5 C22 N6 122.6(14) . .
O5 C22 H22A 118.7 . .
N6 C22 H22A 118.7 . .
N6 C23 H23A 109.5 . .
N6 C23 H23B 109.5 . .
H23A C23 H23B 109.5 . .
N6 C23 H23C 109.5 . .
H23A C23 H23C 109.5 . .
H23B C23 H23C 109.5 . .
N6 C24 H24A 109.5 . .
N6 C24 H24B 109.5 . .
H24A C24 H24B 109.5 . .
N6 C24 H24C 109.5 . .
H24A C24 H24C 109.5 . .
H24B C24 H24C 109.5 . .

loop_
_geom_bond_atom_site_label_1
_geom_bond_atom_site_label_2
_geom_bond_distance
_geom_bond_site_symmetry_2
Zn1 O3 1.947(2) 7_657
Zn1 O1 1.985(2) 5_757
Zn1 N1 2.038(3) .
Zn1 N5 2.097(4) .
Zn1 C16 2.580(4) 5_757
N1 C2 1.317(4) .
N1 N2 1.393(4) .
N2 C1 1.314(5) .
N3 C2 1.354(4) .
N3 C1 1.372(4) .
N3 N4 1.417(4) .
N4 H4A 0.895(17) .
N4 H4B 0.890(18) .
N5 C21 1.263(19) .
N5 C17 1.325(5) .
N5 C21' 1.444(17) .
N6 C22 1.31(2) .
N6 C23 1.453(16) .
N6 C24 1.513(18) .
O1 C16 1.273(5) .
O1 Zn1 1.985(2) 5_757
O2 C16 1.233(5) .
O3 C9 1.289(4) .
O3 Zn1 1.947(2) 7_657
O4 C9 1.222(4) .
O5 C22 1.23(2) .
O1W O1W 0.71(3) 2_757
C1 C3 1.469(5) .
C2 C10 1.473(4) .
C3 C8 1.391(5) .
C3 C4 1.398(5) .
C4 C5 1.390(5) .
C4 H4 0.9300 .
C5 C6 1.384(5) .
C5 C9 1.496(5) .
C6 C7 1.397(6) .
C6 H6A 0.9300 .
C7 C8 1.378(6) .
C7 H7A 0.9300 .
C8 H8A 0.9300 .
C10 C15 1.380(5) .
C10 C11 1.392(5) .
C11 C12 1.382(5) .
C11 H11 0.9300 .
C12 C13 1.389(5) .
C12 C16 1.506(5) .
C13 C14 1.366(6) .
C13 H13 0.9300 .
C14 C15 1.388(6) .
C14 H14 0.9300 .
C15 H15 0.9300 .
C16 Zn1 2.580(4) 5_757
C17 C18 1.378(6) .
C17 H17 0.9300 .
C18 C19 1.377(6) .
C18 H18 0.9300 .
C19 C20' 1.35(2) .
C19 C20 1.432(14) .
C19 C19 1.512(9) 7_647
C20 C21 1.41(2) .
C20' C21' 1.43(2) .
C22 H22A 0.9300 .
C23 H23A 0.9600 .
C23 H23B 0.9600 .
C23 H23C 0.9600 .
C24 H24A 0.9600 .
C24 H24B 0.9600 .
C24 H24C 0.9600 .

loop_
_geom_hbond_atom_site_label_D
_geom_hbond_atom_site_label_H
_geom_hbond_atom_site_label_A
_geom_hbond_distance_DH
_geom_hbond_distance_HA
_geom_hbond_distance_DA
_geom_hbond_angle_DHA
_geom_hbond_site_symmetry_A
N4 H4A O1W 0.895(17) 2.11(3) 2.92(2) 149(3) .
N4 H4A O1W 0.895(17) 2.43(3) 3.144(15) 137(3) 2_757
N4 H4B O4 0.890(18) 2.17(2) 2.982(4) 152(4) 4_647
N4 H4B O1 0.890(18) 2.58(4) 3.039(4) 113(3) 2_757
